data_2221326
loop_
_publ_author_name
'Choi, Hong Dae'
'Seo, Pil Ja'
'Son, Byeng Wha'
'Lee, Uk'

_publ_section_title
;
 3-Methylbutyl 2-(5-iodo-3-methylsulfinyl-1-benzofuran-2-yl)acetate
;
_journal_coeditor_code CV2534
_journal_issue 4
_journal_name_full 'Acta Crystallographica Section E'
_journal_page_first o924
_journal_paper_doi 10.1107/S1600536809011210
_journal_volume 65
_journal_year 2009
_chemical_formula_iupac 'C16 H19 I O4 S'
_chemical_formula_moiety 'C16 H19 I O4 S'
_chemical_formula_sum 'C16 H19 I O4 S'
_chemical_formula_weight 434.27
_chemical_name_systematic
;
3-Methylbutyl 2-(5-iodo-3-methylsulfinyl-1-benzofuran-2-yl)acetate
;
_space_group_IT_number 14
_symmetry_cell_setting monoclinic
_symmetry_space_group_name_Hall '-P 2yn'
_symmetry_space_group_name_H-M 'P 1 21/n 1'
_atom_sites_solution_hydrogens difmap
_atom_sites_solution_primary direct
_atom_sites_solution_secondary difmap
_cell_angle_alpha 90.00
_cell_angle_beta 102.334(2)
_cell_angle_gamma 90.00
_cell_formula_units_Z 4
_cell_length_a 10.6726(9)
_cell_length_b 15.4230(10)
_cell_length_c 10.7343(9)
_cell_measurement_reflns_used 7114
_cell_measurement_temperature 173(2)
_cell_measurement_theta_max 28.30
_cell_measurement_theta_min 2.35
_cell_volume 1726.1(2)
_computing_cell_refinement 'SAINT (Bruker, 2001)'
_computing_data_collection 'SMART (Bruker, 2001)'
_computing_data_reduction 'SAINT (Bruker, 2001)'
_computing_molecular_graphics 'ORTEP-3 (Farrugia, 1997) and DIAMOND (Brandenburg, 1998)'
_computing_publication_material 'SHELXL97 (Sheldrick, 2008)'
_computing_structure_refinement 'SHELXL97 (Sheldrick, 2008)'
_computing_structure_solution 'SHELXS97 (Sheldrick, 2008)'
_diffrn_ambient_temperature 173(2)
_diffrn_detector_area_resol_mean 10.0
_diffrn_measured_fraction_theta_full 0.991
_diffrn_measured_fraction_theta_max 0.991
_diffrn_measurement_device_type 'Bruker SMART CCD'
_diffrn_measurement_method '\f and \w'
_diffrn_radiation_monochromator graphite
_diffrn_radiation_source 'fine-focus sealed tube'
_diffrn_radiation_type MoK\a
_diffrn_radiation_wavelength 0.71073
_diffrn_reflns_av_R_equivalents 0.0264
_diffrn_reflns_av_sigmaI/netI 0.0277
_diffrn_reflns_limit_h_max 12
_diffrn_reflns_limit_h_min -13
_diffrn_reflns_limit_k_max 19
_diffrn_reflns_limit_k_min -12
_diffrn_reflns_limit_l_max 13
_diffrn_reflns_limit_l_min -12
_diffrn_reflns_number 9111
_diffrn_reflns_theta_full 26.00
_diffrn_reflns_theta_max 26.00
_diffrn_reflns_theta_min 2.35
_exptl_absorpt_coefficient_mu 1.990
_exptl_absorpt_correction_T_max 0.5866
_exptl_absorpt_correction_T_min 0.5032
_exptl_absorpt_correction_type multi-scan
_exptl_absorpt_process_details '(SADABS; Sheldrick, 1999)'
_exptl_crystal_colour colourless
_exptl_crystal_density_diffrn 1.671
_exptl_crystal_density_method 'not measured'
_exptl_crystal_description block
_exptl_crystal_F_000 864
_exptl_crystal_size_max 0.40
_exptl_crystal_size_mid 0.40
_exptl_crystal_size_min 0.30
_refine_diff_density_max 0.557
_refine_diff_density_min -0.713
_refine_ls_extinction_method none
_refine_ls_goodness_of_fit_ref 1.232
_refine_ls_hydrogen_treatment constr
_refine_ls_matrix_type full
_refine_ls_number_parameters 202
_refine_ls_number_reflns 3357
_refine_ls_number_restraints 0
_refine_ls_restrained_S_all 1.232
_refine_ls_R_factor_all 0.0370
_refine_ls_R_factor_gt 0.0335
_refine_ls_shift/su_max_lt 0.001
_refine_ls_shift/su_mean 0.000
_refine_ls_structure_factor_coef Fsqd
_refine_ls_weighting_details 'calc w=1/[\s^2^(Fo^2^)+(0.0195P)^2^+3.2932P] where P=(Fo^2^+2Fc^2^)/3'
_refine_ls_weighting_scheme calc
_refine_ls_wR_factor_gt 0.0775
_refine_ls_wR_factor_ref 0.0789
_reflns_number_gt 3152
_reflns_number_total 3357
_reflns_threshold_expression I>2\s(I)
_cod_data_source_file cv2534.cif
_cod_data_source_block I
_cod_original_sg_symbol_H-M 'P 21/n '
_cod_database_code 2221326
_cod_database_fobs_code 2221326

loop_
_symmetry_equiv_pos_as_xyz
'x, y, z'
'-x+1/2, y+1/2, -z+1/2'
'-x, -y, -z'
'x-1/2, -y-1/2, z-1/2'

loop_
_atom_site_type_symbol
_atom_site_label
_atom_site_fract_x
_atom_site_fract_y
_atom_site_fract_z
_atom_site_U_iso_or_equiv
_atom_site_adp_type
_atom_site_calc_flag
_atom_site_refinement_flags
_atom_site_occupancy
_atom_site_disorder_assembly
_atom_site_disorder_group
I I 0.98665(2) 0.636473(16) 0.87775(2) 0.03496(10) Uani d . 1 . .
S S 0.60639(9) 0.32117(6) 0.94130(8) 0.0275(2) Uani d . 1 . .
O O1 0.4562(2) 0.47524(17) 0.6559(2) 0.0306(6) Uani d . 1 . .
O O2 0.1263(2) 0.34631(17) 0.6994(2) 0.0323(6) Uani d . 1 . .
O O3 0.2500(3) 0.43238(19) 0.8438(3) 0.0422(7) Uani d . 1 . .
O O4 0.7470(2) 0.30422(17) 0.9660(3) 0.0360(6) Uani d . 1 . .
C C1 0.5707(3) 0.4021(2) 0.8231(3) 0.0248(7) Uani d . 1 . .
C C2 0.6445(3) 0.4775(2) 0.8026(3) 0.0241(7) Uani d . 1 . .
C C3 0.7649(3) 0.5115(2) 0.8584(3) 0.0244(7) Uani d . 1 . .
H H3 0.8189 0.4845 0.9296 0.029 Uiso calc R 1 . .
C C4 0.8018(3) 0.5868(2) 0.8045(3) 0.0281(7) Uani d . 1 . .
C C5 0.7231(4) 0.6290(2) 0.7033(4) 0.0311(8) Uani d . 1 . .
H H5 0.7515 0.6812 0.6713 0.037 Uiso calc R 1 . .
C C6 0.6029(4) 0.5957(2) 0.6480(3) 0.0323(8) Uani d . 1 . .
H H6 0.5475 0.6239 0.5788 0.039 Uiso calc R 1 . .
C C7 0.5685(3) 0.5196(2) 0.6990(3) 0.0275(8) Uani d . 1 . .
C C8 0.4610(3) 0.4037(2) 0.7323(3) 0.0290(8) Uani d . 1 . .
C C9 0.3470(3) 0.3461(3) 0.7034(4) 0.0329(9) Uani d . 1 . .
H H9A 0.3707 0.2879 0.7398 0.040 Uiso calc R 1 . .
H H9B 0.3185 0.3399 0.6099 0.040 Uiso calc R 1 . .
C C10 0.2375(3) 0.3817(2) 0.7578(3) 0.0285(8) Uani d . 1 . .
C C11 0.0149(4) 0.3741(3) 0.7474(4) 0.0439(10) Uani d . 1 . .
H H11A 0.0056 0.4379 0.7412 0.053 Uiso calc R 1 . .
H H11B 0.0246 0.3571 0.8379 0.053 Uiso calc R 1 . .
C C12 -0.1006(4) 0.3307(3) 0.6670(4) 0.0366(9) Uani d . 1 . .
H H12A -0.1757 0.3436 0.7042 0.044 Uiso calc R 1 . .
H H12B -0.0868 0.2672 0.6724 0.044 Uiso calc R 1 . .
C C13 -0.1330(4) 0.3561(3) 0.5274(4) 0.0409(10) Uani d . 1 . .
H H13 -0.0564 0.3437 0.4905 0.049 Uiso calc R 1 . .
C C14 -0.2427(5) 0.2997(4) 0.4585(6) 0.080(2) Uani d . 1 . .
H H14A -0.2175 0.2385 0.4684 0.120 Uiso calc R 1 . .
H H14B -0.2631 0.3147 0.3677 0.120 Uiso calc R 1 . .
H H14C -0.3183 0.3093 0.4949 0.120 Uiso calc R 1 . .
C C15 -0.1639(5) 0.4518(4) 0.5093(5) 0.0607(14) Uani d . 1 . .
H H15A -0.2415 0.4649 0.5408 0.091 Uiso calc R 1 . .
H H15B -0.1781 0.4664 0.4185 0.091 Uiso calc R 1 . .
H H15C -0.0921 0.4861 0.5570 0.091 Uiso calc R 1 . .
C C16 0.5774(4) 0.3837(3) 1.0723(4) 0.0367(9) Uani d . 1 . .
H H16A 0.5952 0.3483 1.1499 0.055 Uiso calc R 1 . .
H H16B 0.4876 0.4025 1.0546 0.055 Uiso calc R 1 . .
H H16C 0.6335 0.4347 1.0844 0.055 Uiso calc R 1 . .

loop_
_atom_site_aniso_label
_atom_site_aniso_U_11
_atom_site_aniso_U_22
_atom_site_aniso_U_33
_atom_site_aniso_U_12
_atom_site_aniso_U_13
_atom_site_aniso_U_23
I 0.03406(15) 0.03270(15) 0.03724(15) -0.01078(10) 0.00567(10) 0.00262(11)
S 0.0287(5) 0.0217(4) 0.0313(4) -0.0019(3) 0.0046(4) -0.0022(3)
O1 0.0250(13) 0.0389(14) 0.0249(12) 0.0014(11) -0.0010(10) -0.0019(11)
O2 0.0220(12) 0.0414(15) 0.0322(13) 0.0005(11) 0.0032(10) -0.0092(11)
O3 0.0378(16) 0.0473(17) 0.0421(16) -0.0048(13) 0.0102(13) -0.0208(14)
O4 0.0285(14) 0.0327(14) 0.0448(16) 0.0031(11) 0.0030(12) 0.0004(12)
C1 0.0253(17) 0.0234(17) 0.0256(17) 0.0004(14) 0.0052(14) -0.0033(14)
C2 0.0240(17) 0.0256(17) 0.0232(16) 0.0027(14) 0.0062(13) -0.0033(13)
C3 0.0236(17) 0.0273(17) 0.0215(16) 0.0013(14) 0.0034(13) 0.0009(13)
C4 0.0275(18) 0.0285(18) 0.0283(18) 0.0008(15) 0.0059(14) -0.0023(15)
C5 0.038(2) 0.0248(18) 0.0326(19) 0.0008(15) 0.0128(16) 0.0011(15)
C6 0.040(2) 0.0325(19) 0.0228(17) 0.0080(17) 0.0028(15) 0.0014(15)
C7 0.0287(19) 0.0304(18) 0.0229(16) 0.0034(15) 0.0046(14) -0.0019(14)
C8 0.0261(18) 0.0315(19) 0.0292(18) 0.0029(15) 0.0051(14) -0.0072(15)
C9 0.0237(18) 0.035(2) 0.039(2) -0.0035(15) 0.0030(16) -0.0122(16)
C10 0.0270(18) 0.0294(18) 0.0273(17) 0.0008(15) 0.0019(14) 0.0000(15)
C11 0.030(2) 0.064(3) 0.039(2) 0.008(2) 0.0081(17) -0.009(2)
C12 0.0242(19) 0.042(2) 0.045(2) 0.0004(17) 0.0108(17) -0.0001(18)
C13 0.035(2) 0.046(2) 0.040(2) 0.0111(19) 0.0043(18) -0.0060(19)
C14 0.048(3) 0.091(5) 0.089(4) 0.002(3) -0.014(3) -0.037(4)
C15 0.059(3) 0.065(3) 0.058(3) 0.025(3) 0.014(3) 0.015(3)
C16 0.049(2) 0.034(2) 0.0293(19) 0.0004(18) 0.0129(17) -0.0031(16)

loop_
_atom_type_symbol
_atom_type_description
_atom_type_scat_dispersion_real
_atom_type_scat_dispersion_imag
_atom_type_scat_source
C C 0.0033 0.0016 'International Tables Vol C Tables 4.2.6.8 and 6.1.1.4'
H H 0.0000 0.0000 'International Tables Vol C Tables 4.2.6.8 and 6.1.1.4'
O O 0.0106 0.0060 'International Tables Vol C Tables 4.2.6.8 and 6.1.1.4'
S S 0.1246 0.1234 'International Tables Vol C Tables 4.2.6.8 and 6.1.1.4'
I I -0.4742 1.8119 'International Tables Vol C Tables 4.2.6.8 and 6.1.1.4'

loop_
_geom_angle_atom_site_label_1
_geom_angle_atom_site_label_2
_geom_angle_atom_site_label_3
_geom_angle_site_symmetry_1
_geom_angle_site_symmetry_3
_geom_angle
_geom_angle_publ_flag
C4 I O4 . 3_767 169.40(10) ?
O4 S C1 . . 107.9(2) ?
O4 S C16 . . 107.0(2) ?
C1 S C16 . . 97.9(2) ?
C8 O1 C7 . . 106.4(3) ?
C10 O2 C11 . . 115.1(3) ?
C8 C1 C2 . . 106.9(3) ?
C8 C1 S . . 123.5(3) ?
C2 C1 S . . 129.6(3) ?
C7 C2 C3 . . 119.6(3) ?
C7 C2 C1 . . 104.6(3) ?
C3 C2 C1 . . 135.8(3) ?
C4 C3 C2 . . 116.8(3) ?
C4 C3 H3 . . 121.6 ?
C2 C3 H3 . . 121.6 ?
C5 C4 C3 . . 122.7(3) ?
C5 C4 I . . 119.0(3) ?
C3 C4 I . . 118.3(3) ?
C4 C5 C6 . . 120.7(3) ?
C4 C5 H5 . . 119.6 ?
C6 C5 H5 . . 119.6 ?
C7 C6 C5 . . 116.3(3) ?
C7 C6 H6 . . 121.8 ?
C5 C6 H6 . . 121.8 ?
O1 C7 C6 . . 125.3(3) ?
O1 C7 C2 . . 110.9(3) ?
C6 C7 C2 . . 123.8(3) ?
C1 C8 O1 . . 111.2(3) ?
C1 C8 C9 . . 133.1(4) ?
O1 C8 C9 . . 115.7(3) ?
C8 C9 C10 . . 111.6(3) ?
C8 C9 H9A . . 109.3 ?
C10 C9 H9A . . 109.3 ?
C8 C9 H9B . . 109.3 ?
C10 C9 H9B . . 109.3 ?
H9A C9 H9B . . 108.0 ?
O3 C10 O2 . . 124.8(4) ?
O3 C10 C9 . . 124.5(3) ?
O2 C10 C9 . . 110.6(3) ?
O2 C11 C12 . . 107.3(3) ?
O2 C11 H11A . . 110.3 ?
C12 C11 H11A . . 110.3 ?
O2 C11 H11B . . 110.3 ?
C12 C11 H11B . . 110.3 ?
H11A C11 H11B . . 108.5 ?
C11 C12 C13 . . 116.0(4) ?
C11 C12 H12A . . 108.3 ?
C13 C12 H12A . . 108.3 ?
C11 C12 H12B . . 108.3 ?
C13 C12 H12B . . 108.3 ?
H12A C12 H12B . . 107.4 ?
C12 C13 C15 . . 112.1(4) ?
C12 C13 C14 . . 108.8(4) ?
C15 C13 C14 . . 111.8(4) ?
C12 C13 H13 . . 108.0 ?
C15 C13 H13 . . 108.0 ?
C14 C13 H13 . . 108.0 ?
C13 C14 H14A . . 109.5 ?
C13 C14 H14B . . 109.5 ?
H14A C14 H14B . . 109.5 ?
C13 C14 H14C . . 109.5 ?
H14A C14 H14C . . 109.5 ?
H14B C14 H14C . . 109.5 ?
C13 C15 H15A . . 109.5 ?
C13 C15 H15B . . 109.5 ?
H15A C15 H15B . . 109.5 ?
C13 C15 H15C . . 109.5 ?
H15A C15 H15C . . 109.5 ?
H15B C15 H15C . . 109.5 ?
S C16 H16A . . 109.5 ?
S C16 H16B . . 109.5 ?
H16A C16 H16B . . 109.5 ?
S C16 H16C . . 109.5 ?
H16A C16 H16C . . 109.5 ?
H16B C16 H16C . . 109.5 ?

loop_
_geom_bond_atom_site_label_1
_geom_bond_atom_site_label_2
_geom_bond_site_symmetry_2
_geom_bond_distance
_geom_bond_publ_flag
I C4 . 2.106(4) ?
I O4 3_767 3.114(3) ?
S O4 . 1.490(3) ?
S C1 . 1.762(4) ?
S C16 . 1.786(4) ?
O1 C8 . 1.369(5) ?
O1 C7 . 1.372(4) ?
O2 C10 . 1.335(4) ?
O2 C11 . 1.457(5) ?
O3 C10 . 1.195(4) ?
C1 C8 . 1.355(5) ?
C1 C2 . 1.448(5) ?
C2 C7 . 1.390(5) ?
C2 C3 . 1.398(5) ?
C3 C4 . 1.391(5) ?
C3 H3 . 0.9500 ?
C4 C5 . 1.386(5) ?
C5 C6 . 1.392(5) ?
C5 H5 . 0.9500 ?
C6 C7 . 1.379(5) ?
C6 H6 . 0.9500 ?
C8 C9 . 1.484(5) ?
C9 C10 . 1.515(5) ?
C9 H9A . 0.9900 ?
C9 H9B . 0.9900 ?
C11 C12 . 1.503(6) ?
C11 H11A . 0.9900 ?
C11 H11B . 0.9900 ?
C12 C13 . 1.516(6) ?
C12 H12A . 0.9900 ?
C12 H12B . 0.9900 ?
C13 C15 . 1.517(6) ?
C13 C14 . 1.518(7) ?
C13 H13 . 1.0000 ?
C14 H14A . 0.9800 ?
C14 H14B . 0.9800 ?
C14 H14C . 0.9800 ?
C15 H15A . 0.9800 ?
C15 H15B . 0.9800 ?
C15 H15C . 0.9800 ?
C16 H16A . 0.9800 ?
C16 H16B . 0.9800 ?
C16 H16C . 0.9800 ?

loop_
_geom_hbond_atom_site_label_D
_geom_hbond_atom_site_label_H
_geom_hbond_atom_site_label_A
_geom_hbond_site_symmetry_A
_geom_hbond_distance_DH
_geom_hbond_distance_HA
_geom_hbond_distance_DA
_geom_hbond_angle_DHA
C5 H5 O4 2_656 0.95 2.41 3.310(5) 159.2
C16 H16C O3 3_667 0.98 2.44 3.397(5) 166.7

loop_
_geom_torsion_atom_site_label_1
_geom_torsion_atom_site_label_2
_geom_torsion_atom_site_label_3
_geom_torsion_atom_site_label_4
_geom_torsion_site_symmetry_1
_geom_torsion_site_symmetry_2
_geom_torsion_site_symmetry_3
_geom_torsion_site_symmetry_4
_geom_torsion
_geom_torsion_publ_flag
O4 S C1 C8 . . . . 144.4(3) ?
C16 S C1 C8 . . . . -104.9(3) ?
O4 S C1 C2 . . . . -36.8(4) ?
C16 S C1 C2 . . . . 74.0(4) ?
C8 C1 C2 C7 . . . . 1.0(4) ?
S C1 C2 C7 . . . . -178.0(3) ?
C8 C1 C2 C3 . . . . -177.4(4) ?
S C1 C2 C3 . . . . 3.6(6) ?
C7 C2 C3 C4 . . . . -0.4(5) ?
C1 C2 C3 C4 . . . . 177.7(4) ?
C2 C3 C4 C5 . . . . 2.2(5) ?
C2 C3 C4 I . . . . -176.4(2) ?
O4 I C4 C5 3_767 . . . 149.4(5) ?
O4 I C4 C3 3_767 . . . -31.9(8) ?
C3 C4 C5 C6 . . . . -1.9(6) ?
I C4 C5 C6 . . . . 176.7(3) ?
C4 C5 C6 C7 . . . . -0.3(5) ?
C8 O1 C7 C6 . . . . 179.7(3) ?
C8 O1 C7 C2 . . . . -0.4(4) ?
C5 C6 C7 O1 . . . . -178.1(3) ?
C5 C6 C7 C2 . . . . 2.1(5) ?
C3 C2 C7 O1 . . . . 178.4(3) ?
C1 C2 C7 O1 . . . . -0.3(4) ?
C3 C2 C7 C6 . . . . -1.8(5) ?
C1 C2 C7 C6 . . . . 179.5(3) ?
C2 C1 C8 O1 . . . . -1.3(4) ?
S C1 C8 O1 . . . . 177.8(2) ?
C2 C1 C8 C9 . . . . -179.0(4) ?
S C1 C8 C9 . . . . 0.0(6) ?
C7 O1 C8 C1 . . . . 1.1(4) ?
C7 O1 C8 C9 . . . . 179.3(3) ?
C1 C8 C9 C10 . . . . 98.3(5) ?
O1 C8 C9 C10 . . . . -79.4(4) ?
C11 O2 C10 O3 . . . . 0.4(5) ?
C11 O2 C10 C9 . . . . 178.1(3) ?
C8 C9 C10 O3 . . . . -21.8(6) ?
C8 C9 C10 O2 . . . . 160.4(3) ?
C10 O2 C11 C12 . . . . 177.6(3) ?
O2 C11 C12 C13 . . . . -64.3(5) ?
C11 C12 C13 C15 . . . . -61.6(5) ?
C11 C12 C13 C14 . . . . 174.2(4) ?
